data_1530645
loop_
_publ_author_name
'Rimet, R.'
'Roques, R.'
'Buder, R.'
'Schlenker, C.'
'Zanchetta, J.V.'

_publ_section_title
;
 New antiferromagnetic properties of manganese gallium sulfides Mn Ga2
 S4-alpha and Mn Ga2 S4-beta
;
_journal_name_full 'Solid State Communications'
_journal_page_first 693
_journal_page_last 697
_journal_volume 37
_journal_year 1981
_chemical_formula_sum 'Ga2 Mn S4'
_chemical_name_systematic 'Mn Ga2 S4'
_space_group_IT_number 15
_symmetry_space_group_name_Hall '-C 2yc'
_symmetry_space_group_name_H-M 'C 1 2/c 1'
_cell_angle_alpha 90
_cell_angle_beta 108.78
_cell_angle_gamma 90
_cell_formula_units_Z 12
_cell_length_a 12.746
_cell_length_b 22.609
_cell_length_c 6.394
_cell_volume 1744.490
_citation_journal_id_ASTM SSCOA4
_cod_data_source_file Rimet_SSCOA4_1981_695.cif
_cod_data_source_block Ga2Mn1S4
_cod_original_cell_volume 1744.49
_cod_original_formula_sum 'Ga2 Mn1 S4'
_cod_database_code 1530645

loop_
_symmetry_equiv_pos_as_xyz
x,y,z
-x,y,-z+1/2
-x,-y,-z
x,-y,z-1/2
x+1/2,y+1/2,z
-x+1/2,y+1/2,-z+1/2
-x+1/2,-y+1/2,-z
x+1/2,-y+1/2,z-1/2

loop_
_atom_site_label
_atom_site_type_symbol
_atom_site_fract_x
_atom_site_fract_y
_atom_site_fract_z
_atom_site_occupancy
_atom_site_U_iso_or_equiv
S1 S-2 0.1097 -0.132 -0.0181 1 0.0
Mn2 Mn+2 0 0.0437 0.25 1 0.0
S6 S-2 0.3846 -0.1983 0.013 1 0.0
S3 S-2 0.1279 0.2167 -0.0046 1 0.0
S5 S-2 0.3677 -0.0406 0.0016 1 0.0
S4 S-2 0.3747 0.1182 0.0014 1 0.0
Ga3 Ga+3 0.3153 0.2005 0.146 1 0.0
S2 S-2 0.1088 0.0441 -0.0173 1 0.0
Mn1 Mn+2 0 -0.1293 0.25 1 0.0
Mn3 Mn+2 0 0.2176 0.25 1 0.0
Ga2 Ga+3 0.2897 0.0402 0.1188 1 0.0
Ga1 Ga+3 0.2932 -0.125 0.1195 1 0.0
